data_2201183
loop_
_publ_author_name
'Chan-Yu-King, Roch'
'Anil, Jose'
'Meyers, Cal Y.'
'Robinson, Paul D.'

_publ_section_title
;
 Dichloromethyl phenyl sulfone
;
_journal_issue 6
_journal_name_full 'Acta Crystallographica Section E'
_journal_page_first o592
_journal_page_last o595
_journal_paper_doi 10.1107/S1600536802007559
_journal_volume 58
_journal_year 2002
_chemical_formula_iupac 'C7 H6 Cl2 O2 S1'
_chemical_formula_moiety 'C7 H6 Cl2 O2 S1'
_chemical_formula_sum 'C7 H6 Cl2 O2 S'
_chemical_formula_weight 225.09
_chemical_melting_point 331.8(3)
_chemical_name_systematic
;
dichloromethyl phenyl sulfone
;
_space_group_IT_number 14
_symmetry_cell_setting monoclinic
_symmetry_space_group_name_Hall '-P 2ybc'
_symmetry_space_group_name_H-M 'P 1 21/c 1'
_atom_sites_solution_hydrogens geom
_atom_sites_solution_primary direct
_atom_sites_solution_secondary difmap
_cell_angle_alpha 90.00
_cell_angle_beta 91.541(14)
_cell_angle_gamma 90.00
_cell_formula_units_Z 8
_cell_length_a 10.353(3)
_cell_length_b 9.5269(10)
_cell_length_c 18.9124(18)
_cell_measurement_reflns_used 25
_cell_measurement_temperature 296
_cell_measurement_theta_max 16.2
_cell_measurement_theta_min 13.7
_cell_volume 1864.7(6)
_computing_cell_refinement 'MSC/AFC Diffractometer Control Software'
_computing_data_collection
;
MSC/AFC Diffractometer Control Software
(Molecular Structure Corporation,1996)
;
_computing_data_reduction
;
PROCESS in TEXSAN  (Molecular Structure Corporation, 1997)
;
_computing_molecular_graphics
;
ORTEP-3 (Farrugia, 1997) and PLATON (Spek, 2000)
;
_computing_publication_material
;
TEXSAN, SHELXL97 and PLATON
;
_computing_structure_refinement
;
LS in TEXSAN and SHELXL97 (Sheldrick, 1997)
;
_computing_structure_solution 'SIR92 (Burla et al., 1989)'
_diffrn_ambient_temperature 296
_diffrn_measured_fraction_theta_full 1.000
_diffrn_measured_fraction_theta_max 1.000
_diffrn_measurement_device_type 'Rigaku AFC-5S'
_diffrn_measurement_method \w
_diffrn_radiation_monochromator graphite
_diffrn_radiation_source 'fine-focus sealed tube'
_diffrn_radiation_type 'Mo K\a'
_diffrn_radiation_wavelength 0.71069
_diffrn_reflns_av_R_equivalents 0.018
_diffrn_reflns_av_sigmaI/netI 0.047
_diffrn_reflns_limit_h_max 12
_diffrn_reflns_limit_h_min 0
_diffrn_reflns_limit_k_max 11
_diffrn_reflns_limit_k_min 0
_diffrn_reflns_limit_l_max 22
_diffrn_reflns_limit_l_min -22
_diffrn_reflns_number 3501
_diffrn_reflns_theta_full 25.05
_diffrn_reflns_theta_max 25.05
_diffrn_reflns_theta_min 1.97
_diffrn_standards_decay_% 0.9
_diffrn_standards_interval_count 100
_diffrn_standards_number 3
_exptl_absorpt_coefficient_mu 0.874
_exptl_absorpt_correction_T_max 0.769
_exptl_absorpt_correction_T_min 0.723
_exptl_absorpt_correction_type '\y scan'
_exptl_absorpt_process_details '(North et al., 1968)'
_exptl_crystal_colour colorless
_exptl_crystal_density_diffrn 1.604
_exptl_crystal_density_meas ?
_exptl_crystal_description prism
_exptl_crystal_F_000 912
_exptl_crystal_size_max 0.41
_exptl_crystal_size_mid 0.35
_exptl_crystal_size_min 0.30
_refine_diff_density_max 0.21
_refine_diff_density_min -0.31
_refine_ls_extinction_coef 0.0119(5)
_refine_ls_extinction_expression Fc^*^=kFc[1+0.001xFc^2^\l^3^/sin(2\q)]^-1/4^
_refine_ls_extinction_method SHELXL97
_refine_ls_goodness_of_fit_ref 1.018
_refine_ls_hydrogen_treatment constr
_refine_ls_matrix_type full
_refine_ls_number_parameters 218
_refine_ls_number_reflns 3305
_refine_ls_number_restraints 0
_refine_ls_restrained_S_all 1.018
_refine_ls_R_factor_all 0.074
_refine_ls_R_factor_gt 0.032
_refine_ls_shift/su_max 0.001
_refine_ls_shift/su_mean 0.000
_refine_ls_structure_factor_coef Fsqd
_refine_ls_weighting_details 'w = 1/[\s^2^(Fo^2^)+(0.0253P)^2^+0.8760P] where P = (Fo^2^+2Fc^2^)/3'
_refine_ls_weighting_scheme calc
_refine_ls_wR_factor_gt 0.073
_refine_ls_wR_factor_ref 0.088
_reflns_number_gt 2137
_reflns_number_total 3305
_reflns_threshold_expression I>2\s(I)
_cod_data_source_file om6089.cif
_cod_data_source_block I
_cod_depositor_comments
;
The following automatic conversions were performed:

'_chemical_melting_point' value '331.5-332' was changed to '331.8(3)'
- the average value was taken and precision was estimated.

Automatic conversion script
Id: cif_fix_values 1646 2011-03-28 12:23:43Z adriana 

The following automatic conversions were performed:

'_chemical_melting_point' value '331.5-332' was changed to '331.8(3)'
- the average value was taken and precision was estimated.

Automatic conversion script
Id: cif_fix_values 1715 2011-07-08 13:25:40Z adriana 

The following automatic conversions were performed:

'_exptl_crystal_density_meas' value 'not measured' was changed to '?'
- the value is perceived as not measured.

Automatic conversion script
Id: cif_fix_values 3008 2015-01-20 13:52:24Z robertas 
;
_cod_original_cell_volume 1864.6(7)
_cod_original_sg_symbol_H-M 'P 21/c'
_cod_original_formula_sum 'C7 H6 Cl2 O2 S1'
_cod_database_code 2201183
_cod_database_fobs_code 2201183

loop_
_symmetry_equiv_pos_as_xyz
'x, y, z'
'-x, y+1/2, -z+1/2'
'-x, -y, -z'
'x, -y-1/2, z-1/2'

loop_
_atom_site_label
_atom_site_fract_x
_atom_site_fract_y
_atom_site_fract_z
_atom_site_U_iso_or_equiv
_atom_site_adp_type
_atom_site_calc_flag
_atom_site_refinement_flags
_atom_site_occupancy
_atom_site_disorder_assembly
_atom_site_disorder_group
_atom_site_type_symbol
Cl1 0.66005(9) 0.57739(10) 0.46637(5) 0.0732(3) Uani d . 1 . . Cl
Cl2 0.58109(10) 0.43312(10) 0.33756(6) 0.0848(3) Uani d . 1 . . Cl
S1 0.67094(7) 0.71983(8) 0.32793(4) 0.0485(2) Uani d . 1 . . S
O1 0.5951(2) 0.7304(2) 0.26412(11) 0.0693(6) Uani d . 1 . . O
O2 0.80360(19) 0.6788(2) 0.32532(11) 0.0615(6) Uani d . 1 . . O
C1 0.6578(3) 0.8747(3) 0.37739(15) 0.0469(7) Uani d . 1 . . C
C2 0.5494(3) 0.9579(3) 0.36768(17) 0.0605(9) Uani d . 1 . . C
C3 0.5393(4) 1.0783(4) 0.4078(2) 0.0755(10) Uani d . 1 . . C
C4 0.6349(4) 1.1127(4) 0.4562(2) 0.0767(11) Uani d . 1 . . C
C5 0.7418(4) 1.0299(4) 0.46509(18) 0.0704(10) Uani d . 1 . . C
C6 0.7553(3) 0.9104(3) 0.42558(17) 0.0594(8) Uani d . 1 . . C
C7 0.5861(3) 0.5934(3) 0.38229(16) 0.0520(8) Uani d . 1 . . C
Cl1a 0.20410(11) 0.63129(11) 0.22819(5) 0.0842(3) Uani d . 1 . . Cl
Cl2a 0.12902(11) 0.90469(10) 0.27820(6) 0.0883(3) Uani d . 1 . . Cl
S1a 0.15960(7) 0.67724(9) 0.37831(4) 0.0509(2) Uani d . 1 . . S
O1a 0.0773(2) 0.7571(2) 0.42241(10) 0.0649(6) Uani d . 1 . . O
O2a 0.2965(2) 0.6945(3) 0.38559(13) 0.0725(7) Uani d . 1 . . O
C1a 0.1210(3) 0.4986(3) 0.38389(14) 0.0489(7) Uani d . 1 . . C
C2a 0.0006(3) 0.4623(4) 0.40854(15) 0.0582(8) Uani d . 1 . . C
C3a -0.0311(4) 0.3218(4) 0.41355(18) 0.0705(10) Uani d . 1 . . C
C4a 0.0552(4) 0.2210(4) 0.39426(18) 0.0751(10) Uani d . 1 . . C
C5a 0.1738(4) 0.2579(4) 0.3692(2) 0.0755(10) Uani d . 1 . . C
C6a 0.2082(3) 0.3969(4) 0.36406(17) 0.0630(9) Uani d . 1 . . C
C7a 0.1111(3) 0.7233(3) 0.28827(15) 0.0533(8) Uani d . 1 . . C
H2 0.4847 0.9334 0.3349 0.073 Uiso calc R 1 . . H
H3 0.4675 1.1361 0.4020 0.091 Uiso calc R 1 . . H
H4 0.6270 1.1935 0.4834 0.092 Uiso calc R 1 . . H
H5 0.8059 1.0547 0.4982 0.084 Uiso calc R 1 . . H
H6 0.8285 0.8545 0.4311 0.071 Uiso calc R 1 . . H
H7 0.4973 0.6263 0.3879 0.062 Uiso calc R 1 . . H
H2a -0.0578 0.5313 0.4215 0.070 Uiso calc R 1 . . H
H3a -0.1114 0.2956 0.4301 0.085 Uiso calc R 1 . . H
H4a 0.0334 0.1267 0.3981 0.090 Uiso calc R 1 . . H
H5a 0.2311 0.1884 0.3557 0.091 Uiso calc R 1 . . H
H6a 0.2887 0.4221 0.3475 0.076 Uiso calc R 1 . . H
H7a 0.0200 0.6985 0.2804 0.064 Uiso calc R 1 . . H

loop_
_atom_site_aniso_label
_atom_site_aniso_U_11
_atom_site_aniso_U_22
_atom_site_aniso_U_33
_atom_site_aniso_U_12
_atom_site_aniso_U_13
_atom_site_aniso_U_23
Cl1 0.0758(6) 0.0843(7) 0.0593(5) -0.0112(5) -0.0031(4) 0.0180(5)
Cl2 0.1002(8) 0.0528(5) 0.1018(8) -0.0144(5) 0.0109(6) -0.0181(5)
S1 0.0493(4) 0.0500(4) 0.0461(4) -0.0005(4) -0.0010(3) -0.0006(4)
O1 0.0840(16) 0.0756(16) 0.0474(12) 0.0067(13) -0.0149(11) -0.0021(11)
O2 0.0462(12) 0.0671(15) 0.0715(14) 0.0024(11) 0.0107(10) -0.0023(12)
C1 0.0481(17) 0.0435(17) 0.0491(17) -0.0056(14) 0.0013(13) 0.0028(14)
C2 0.057(2) 0.057(2) 0.067(2) 0.0013(17) -0.0032(16) 0.0032(17)
C3 0.075(2) 0.052(2) 0.100(3) 0.0071(19) 0.011(2) -0.003(2)
C4 0.108(3) 0.049(2) 0.074(2) -0.012(2) 0.016(2) -0.0108(18)
C5 0.092(3) 0.056(2) 0.063(2) -0.022(2) -0.0102(19) -0.0045(18)
C6 0.059(2) 0.054(2) 0.065(2) -0.0089(16) -0.0082(16) 0.0028(16)
C7 0.0425(17) 0.0509(18) 0.0625(19) -0.0045(14) 0.0013(14) -0.0017(15)
Cl1a 0.1148(8) 0.0822(7) 0.0569(5) 0.0216(6) 0.0302(5) -0.0024(5)
Cl2a 0.1195(9) 0.0564(6) 0.0896(7) 0.0057(5) 0.0115(6) 0.0075(5)
S1a 0.0448(4) 0.0604(5) 0.0472(4) -0.0025(4) -0.0034(3) -0.0085(4)
O1a 0.0683(14) 0.0765(16) 0.0502(12) 0.0007(12) 0.0076(11) -0.0200(11)
O2a 0.0441(12) 0.0804(17) 0.0923(17) -0.0070(12) -0.0118(11) -0.0081(14)
C1a 0.0485(17) 0.061(2) 0.0370(15) -0.0021(15) -0.0081(13) 0.0007(14)
C2a 0.063(2) 0.069(2) 0.0430(17) -0.0009(18) 0.0048(15) 0.0024(16)
C3a 0.074(2) 0.078(3) 0.060(2) -0.013(2) 0.0097(18) 0.0068(19)
C4a 0.097(3) 0.060(2) 0.068(2) -0.009(2) -0.006(2) 0.0087(19)
C5a 0.078(3) 0.065(3) 0.082(3) 0.011(2) -0.012(2) -0.002(2)
C6a 0.054(2) 0.067(2) 0.067(2) 0.0019(18) -0.0037(16) -0.0027(18)
C7a 0.0588(19) 0.0525(18) 0.0488(17) -0.0007(16) 0.0048(14) -0.0029(15)

loop_
_atom_type_symbol
_atom_type_description
_atom_type_scat_dispersion_real
_atom_type_scat_dispersion_imag
_atom_type_scat_source
C C 0.0033 0.0016 'International Tables Vol C Tables 4.2.6.8 and 6.1.1.4'
S S 0.1246 0.1234 'International Tables Vol C Tables 4.2.6.8 and 6.1.1.4'
O O 0.0106 0.0060 'International Tables Vol C Tables 4.2.6.8 and 6.1.1.4'
Cl Cl 0.1484 0.1585 'International Tables Vol C Tables 4.2.6.8 and 6.1.1.4'
H H 0.0000 0.0000 'International Tables Vol C Tables 4.2.6.8 and 6.1.1.4'

loop_
_geom_angle_atom_site_label_1
_geom_angle_atom_site_label_2
_geom_angle_atom_site_label_3
_geom_angle
_geom_angle_publ_flag
O1 S1 O2 119.83(14) yes
O1a S1a O2a 119.20(14) yes
O1 S1 C1 110.07(14) yes
O1a S1a C1a 109.97(14) yes
O2 S1 C1 109.68(14) yes
O2a S1a C1a 109.47(15) yes
O1 S1 C7 105.14(14) yes
O1a S1a C7a 105.37(14) yes
O2 S1 C7 108.45(14) yes
O2a S1a C7a 108.09(15) yes
C1 S1 C7 102.10(13) yes
C1a S1a C7a 103.49(14) yes
C2 C1 C6 121.4(3) no
C2a C1a C6a 121.0(3) no
C2 C1 S1 119.1(2) no
C2a C1a S1a 118.1(3) no
C6 C1 S1 119.5(2) no
C6a C1a S1a 120.8(2) no
C3 C2 C1 118.4(3) no
C3a C2a C1a 118.8(3) no
C4 C3 C2 120.2(4) no
C4a C3a C2a 120.2(3) no
C5 C4 C3 120.8(3) no
C5a C4a C3a 120.6(4) no
C4 C5 C6 120.4(3) no
C4a C5a C6a 120.4(4) no
C5 C6 C1 118.7(3) no
C5a C6a C1a 118.9(3) no
Cl2 C7 Cl1 111.72(17) yes
Cl2a C7a Cl1a 111.32(17) yes
Cl2 C7 S1 108.24(16) yes
Cl2a C7a S1a 108.26(16) yes
Cl1 C7 S1 111.31(16) yes
Cl1a C7a S1a 110.25(17) yes
C3 C2 H2 120.8 no
C1 C2 H2 120.8 no
C3a C2a H2a 120.6 no
C1a C2a H2a 120.6 no
C4 C3 H3 119.9 no
C2 C3 H3 119.9 no
C4a C3a H3a 119.9 no
C2a C3a H3a 119.9 no
C5 C4 H4 119.6 no
C3 C4 H4 119.6 no
C3a C4a H4a 119.7 no
C5a C4a H4a 119.7 no
C4 C5 H5 119.8 no
C6 C5 H5 119.8 no
C4a C5a H5a 119.8 no
C6a C5a H5a 119.8 no
C5 C6 H6 120.6 no
C1 C6 H6 120.6 no
C5a C6a H6a 120.6 no
C1a C6a H6a 120.6 no
Cl2 C7 H7 108.5 no
Cl1 C7 H7 108.5 no
S1 C7 H7 108.5 no
Cl1a C7a H7a 109.0 no
Cl2a C7a H7a 109.0 no
S1a C7a H7a 109.0 no

loop_
_geom_bond_atom_site_label_1
_geom_bond_atom_site_label_2
_geom_bond_site_symmetry_2
_geom_bond_distance
_geom_bond_publ_flag
Cl1 C7 . 1.753(3) yes
Cl1a C7a . 1.745(3) yes
Cl2 C7 . 1.746(3) yes
Cl2a C7a . 1.749(3) yes
S1 O1 . 1.425(2) yes
S1a O1a . 1.428(2) yes
S1 O2 . 1.430(2) yes
S1a O2a . 1.429(2) yes
S1 C1 . 1.754(3) yes
S1a C1a . 1.752(3) yes
S1 C7 . 1.824(3) yes
S1a C7a . 1.816(3) yes
C1 C2 . 1.382(4) no
C1a C2a . 1.386(4) no
C1 C6 . 1.384(4) no
C1a C6a . 1.383(4) no
C2 C3 . 1.381(5) no
C2a C3a . 1.383(5) no
C3 C4 . 1.370(5) no
C3a C4a . 1.367(5) no
C4 C5 . 1.366(5) no
C4a C5a . 1.373(5) no
C5 C6 . 1.370(4) no
C5a C6a . 1.376(5) no
C2 H2 . 0.9300 no
C2a H2a . 0.9300 no
C3 H3 . 0.9300 no
C3a H3a . 0.9300 no
C4 H4 . 0.9300 no
C4a H4a . 0.9300 no
C5 H5 . 0.9300 no
C5a H5a . 0.9300 no
C6 H6 . 0.9300 no
C6a H6a . 0.9300 no
C7 H7 . 0.9800 no
C7a H7a . 0.9800 no

loop_
_geom_hbond_atom_site_label_D
_geom_hbond_atom_site_label_H
_geom_hbond_atom_site_label_A
_geom_hbond_site_symmetry_A
_geom_hbond_distance_DH
_geom_hbond_distance_HA
_geom_hbond_distance_DA
_geom_hbond_angle_DHA
_geom_hbond_publ_flag
C7 H7 O2a . 0.98 2.18 3.151(4) 172 yes
C7a H7a O2 1_455 0.98 2.42 3.305(4) 149 yes

loop_
_geom_torsion_atom_site_label_1
_geom_torsion_atom_site_label_2
_geom_torsion_atom_site_label_3
_geom_torsion_atom_site_label_4
_geom_torsion
_geom_torsion_publ_flag
O1 S1 C1 C2 24.6(3) yes
O1a S1a C1a C2a 19.7(3) yes
O2 S1 C1 C2 158.5(2) yes
O2a S1a C1a C2a 152.4(2) yes
C7 S1 C1 C2 -86.6(3) yes
C7a S1a C1a C2a -92.5(2) yes
O1 S1 C1 C6 -155.9(2) yes
O1a S1a C1a C6a -160.5(2) yes
O2 S1 C1 C6 -22.1(3) yes
O2a S1a C1a C6a -27.7(3) yes
C7 S1 C1 C6 92.8(3) yes
C7a S1a C1a C6a 87.3(3) yes
C6 C1 C2 C3 -0.5(5) no
C6a C1a C2a C3a 0.4(4) no
S1 C1 C2 C3 178.9(3) no
S1a C1a C2a C3a -179.7(2) no
C1 C2 C3 C4 -0.4(5) no
C1a C2a C3a C4a -0.2(5) no
C2 C3 C4 C5 0.7(6) no
C2a C3a C4a C5a -0.5(5) no
C3 C4 C5 C6 0.0(6) no
C3a C4a C5a C6a 0.9(6) no
C4 C5 C6 C1 -0.8(5) no
C4a C5a C6a C1a -0.6(5) no
C2 C1 C6 C5 1.1(5) no
C2a C1a C6a C5a -0.1(5) no
S1 C1 C6 C5 -178.3(2) no
S1a C1a C6a C5a -179.9(3) no
O1 S1 C7 Cl2 61.40(19) yes
O1a S1a C7a Cl2a 58.43(19) yes
O2 S1 C7 Cl2 -67.91(18) yes
O2a S1a C7a Cl2a -70.04(19) yes
C1 S1 C7 Cl2 176.34(16) yes
C1a S1a C7a Cl2a 173.91(16) yes
O1 S1 C7 Cl1 -175.45(16) yes
O1a S1a C7a Cl1a -179.58(16) yes
O2 S1 C7 Cl1 55.2(2) yes
O2a S1a C7a Cl1a 51.9(2) yes
C1 S1 C7 Cl1 -60.51(19) yes
C1a S1a C7a Cl1a -64.10(19) yes

loop_
_cod_related_entry_id
_cod_related_entry_database
_cod_related_entry_code
1 ChemSpider 158343
